data_4323942
loop_
_publ_author_name
'Cristina Bolzati'
'Francesco Tisato'
'Fiorenzo Refosco'
'Giuliano Bandoli'
'Alessandro Dolmella'

_publ_section_title
;
 Uncommon Anionic Dioxorhenium(V) and Neutral Monooxorhenium(V)
 Mixed-Ligand Complexes Containing Heterofunctionalized Phosphine Ligands:
 Syntheses and Structural Characterization
;
_journal_name_full 'Inorganic Chemistry'
_journal_page_first 6221
_journal_page_last 6229
_journal_paper_doi 10.1021/ic960404l
_journal_volume 35
_journal_year 1996
_chemical_formula_sum 'C36 H29 Cl N O2 P2 Re'
_chemical_formula_weight 791.19
_chemical_name_systematic
; 

 ? 

;
_space_group_IT_number 19
_symmetry_cell_setting orthorhombic
_symmetry_space_group_name_Hall 'P 2ac 2ab'
_symmetry_space_group_name_H-M 'P 21 21 21'
_atom_sites_solution_hydrogens none
_atom_sites_solution_primary direct
_atom_sites_solution_secondary difmap
_audit_creation_method SHELXL
_cell_angle_alpha 90.00
_cell_angle_beta 90.00
_cell_angle_gamma 90.00
_cell_formula_units_Z 4
_cell_length_a 10.199(2)
_cell_length_b 14.147(4)
_cell_length_c 21.772(6)
_cell_measurement_reflns_used 50
_cell_measurement_temperature 293(2)
_cell_measurement_theta_max 14
_cell_measurement_theta_min 9
_cell_volume 3141.4(14)
_computing_structure_refinement 'SHELXL-93 (Sheldrick, 1993)'
_computing_structure_solution 'SHELXS-86 (Sheldrick, 1990)'
_diffrn_ambient_temperature 293(2)
_diffrn_measurement_device 'Nicolet R3m/V automated diffractometer '
_diffrn_measurement_method 'omega-2 theta'
_diffrn_radiation_monochromator graphite
_diffrn_radiation_source 'fine-focus sealed tube'
_diffrn_radiation_type MoK\a
_diffrn_radiation_wavelength 0.71073
_diffrn_reflns_av_R_equivalents 0.0218
_diffrn_reflns_av_sigmaI/netI 0.0478
_diffrn_reflns_limit_h_max 10
_diffrn_reflns_limit_h_min 0
_diffrn_reflns_limit_k_max 15
_diffrn_reflns_limit_k_min 0
_diffrn_reflns_limit_l_max 23
_diffrn_reflns_limit_l_min 0
_diffrn_reflns_number 2363
_diffrn_reflns_theta_max 22.55
_diffrn_reflns_theta_min 2.36
_diffrn_standards_decay_% 0
_diffrn_standards_interval_count 100
_diffrn_standards_number 2
_exptl_absorpt_coefficient_mu 4.089
_exptl_absorpt_correction_T_max 1.00
_exptl_absorpt_correction_T_min 0.83
_exptl_absorpt_correction_type empirical
_exptl_crystal_colour brown
_exptl_crystal_density_diffrn 1.673
_exptl_crystal_F_000 1560
_exptl_crystal_size_max 0.24
_exptl_crystal_size_mid 0.16
_exptl_crystal_size_min 0.08
_refine_ls_abs_structure_details 'Flack H D (1983), Acta Cryst. A39, 876-881'
_refine_ls_abs_structure_Flack 0.45(2)
_refine_ls_extinction_method none
_refine_ls_goodness_of_fit_all 0.832
_refine_ls_goodness_of_fit_obs 0.858
_refine_ls_matrix_type full
_refine_ls_number_parameters 194
_refine_ls_number_reflns 2341
_refine_ls_number_restraints B0
_refine_ls_restrained_S_all 2.700
_refine_ls_restrained_S_obs 0.858
_refine_ls_R_factor_all 0.0467
_refine_ls_R_factor_obs 0.0391
_refine_ls_shift/esd_max -0.018
_refine_ls_shift/esd_mean 0.002
_refine_ls_structure_factor_coef Fsqd
_refine_ls_weighting_details 'w=1/[\s^2^(Fo^2^)+(0.1000P)^2^+0.0000P] where P=(Fo^2^+2Fc^2^)/3'
_refine_ls_weighting_scheme calc
_refine_ls_wR_factor_all 0.3335
_refine_ls_wR_factor_obs 0.1039
_reflns_number_observed 2060
_reflns_number_total 2351
_reflns_observed_criterion >2sigma(I)
_cod_data_source_file ic960404l_4.cif
_cod_data_source_block 8
_cod_depositor_comments
;
The following automatic conversions were performed:

'_refine_ls_weighting_scheme' value 'calc
w=1/[\s^2^(Fo^2^)+(0.1000P)^2^+0.0000P] where P=(Fo^2^+2Fc^2^)/3' was
changed to 'calc'. New tag '_refine_ls_weighting_details' was
created. The value of the new tag was set to
'w=1/[\s^2^(Fo^2^)+(0.1000P)^2^+0.0000P] where P=(Fo^2^+2Fc^2^)/3'.

Automatic conversion script
Id: cif_fix_values 3143 2015-03-26 13:38:13Z robertas 
;
_cod_database_code 4323942

loop_
_symmetry_equiv_pos_as_xyz
'x, y, z'
'-x+1/2, -y, z+1/2'
'-x, y+1/2, -z+1/2'
'x+1/2, -y+1/2, -z'

loop_
_atom_site_aniso_label
_atom_site_aniso_U_11
_atom_site_aniso_U_22
_atom_site_aniso_U_33
_atom_site_aniso_U_23
_atom_site_aniso_U_13
_atom_site_aniso_U_12
Re 0.0256(3) 0.0280(3) 0.0331(3) 0.0004(3) 0.0011(3) -0.0009(3)
Cl 0.054(3) 0.050(2) 0.054(3) 0.003(2) 0.021(2) -0.004(2)
P1 0.028(2) 0.029(2) 0.035(2) 0.000(2) 0.0020(15) -0.004(2)
P2 0.031(2) 0.031(2) 0.035(2) -0.002(2) -0.003(2) 0.000(2)

loop_
_atom_site_label
_atom_site_type_symbol
_atom_site_fract_x
_atom_site_fract_y
_atom_site_fract_z
_atom_site_U_iso_or_equiv
_atom_site_thermal_displace_type
_atom_site_occupancy
_atom_site_calc_flag
_atom_site_refinement_flags
_atom_site_disorder_group
Re Re 0.36782(5) -0.03933(4) 0.14004(3) 0.0289(2) Uani 1 d . .
Cl Cl 0.2323(4) -0.0866(3) 0.2248(2) 0.0528(11) Uani 1 d . .
P1 P 0.5372(3) -0.0369(3) 0.0610(2) 0.0305(8) Uani 1 d . .
P2 P 0.4048(3) 0.1175(3) 0.1884(2) 0.0323(9) Uani 1 d . .
O1 O 0.2527(10) 0.0088(6) 0.0934(4) 0.035(2) Uiso 1 d . .
O2 O 0.5291(9) -0.0610(7) 0.1934(4) 0.036(2) Uiso 1 d . .
N1 N 0.3785(12) -0.1758(8) 0.1187(5) 0.034(3) Uiso 1 d . .
C1 C 0.5416(14) -0.1601(10) 0.0407(6) 0.032(3) Uiso 1 d . .
C2 C 0.6196(16) -0.2004(11) -0.0016(7) 0.044(4) Uiso 1 d . .
C3 C 0.6189(17) -0.2957(11) -0.0135(7) 0.049(4) Uiso 1 d . .
C4 C 0.5364(16) -0.3514(12) 0.0228(7) 0.049(4) Uiso 1 d . .
C5 C 0.4597(16) -0.3157(11) 0.0671(7) 0.044(4) Uiso 1 d . .
C6 C 0.4597(14) -0.2181(10) 0.0783(7) 0.038(4) Uiso 1 d . .
C7 C 0.5589(14) 0.0959(10) 0.2268(6) 0.033(3) Uiso 1 d . .
C8 C 0.6339(17) 0.1643(11) 0.2575(7) 0.048(4) Uiso 1 d . .
C9 C 0.7540(17) 0.1379(13) 0.2844(8) 0.057(5) Uiso 1 d . .
C10 C 0.7960(15) 0.0464(11) 0.2783(7) 0.044(4) Uiso 1 d . .
C11 C 0.7220(15) -0.0219(11) 0.2487(7) 0.042(4) Uiso 1 d . .
C12 C 0.6017(15) 0.0028(10) 0.2237(7) 0.037(4) Uiso 1 d . .
C1A C 0.5051(14) 0.0209(10) -0.0125(7) 0.037(4) Uiso 1 d . .
C2A C 0.3810(17) 0.0191(11) -0.0388(7) 0.053(4) Uiso 1 d . .
C3A C 0.3621(22) 0.0585(13) -0.0957(9) 0.075(6) Uiso 1 d . .
C4A C 0.4596(19) 0.1046(14) -0.1262(9) 0.065(5) Uiso 1 d . .
C5A C 0.5827(21) 0.1060(15) -0.1018(9) 0.075(6) Uiso 1 d . .
C6A C 0.6091(17) 0.0648(11) -0.0455(8) 0.053(4) Uiso 1 d . .
C1B C 0.7008(14) 0.0000(10) 0.0846(7) 0.032(3) Uiso 1 d . .
C2B C 0.7248(15) 0.0959(10) 0.0973(7) 0.039(4) Uiso 1 d . .
C3B C 0.8484(18) 0.1245(13) 0.1200(8) 0.059(5) Uiso 1 d . .
C4B C 0.9415(18) 0.0603(12) 0.1292(8) 0.056(5) Uiso 1 d . .
C5B C 0.9213(18) -0.0333(14) 0.1176(8) 0.056(5) Uiso 1 d . .
C6B C 0.7996(16) -0.0651(11) 0.0946(7) 0.044(4) Uiso 1 d . .
C1C C 0.2857(14) 0.1592(10) 0.2462(7) 0.035(4) Uiso 1 d . .
C2C C 0.1725(15) 0.2034(11) 0.2267(8) 0.047(4) Uiso 1 d . .
C3C C 0.0799(16) 0.2320(12) 0.2685(8) 0.050(4) Uiso 1 d . .
C4C C 0.0988(18) 0.2176(12) 0.3312(8) 0.059(5) Uiso 1 d . .
C5C C 0.2124(18) 0.1741(13) 0.3518(10) 0.066(5) Uiso 1 d . .
C6C C 0.3111(18) 0.1456(13) 0.3065(8) 0.058(5) Uiso 1 d . .
C1D C 0.4247(13) 0.2187(9) 0.1378(7) 0.035(3) Uiso 1 d . .
C2D C 0.4593(17) 0.3088(12) 0.1632(8) 0.055(5) Uiso 1 d . .
C3D C 0.4803(20) 0.3804(16) 0.1190(9) 0.071(6) Uiso 1 d . .
C4D C 0.4615(23) 0.3712(16) 0.0603(11) 0.084(7) Uiso 1 d . .
C5D C 0.4195(18) 0.2865(13) 0.0360(9) 0.063(5) Uiso 1 d . .
C6D C 0.4012(16) 0.2111(12) 0.0770(8) 0.054(4) Uiso 1 d . .

loop_
_atom_type_symbol
_atom_type_description
_atom_type_scat_dispersion_real
_atom_type_scat_dispersion_imag
_atom_type_scat_source
C C 0.0033 0.0016 'International Tables Vol C Tables 4.2.6.8 and 6.1.1.4'
H H 0.0000 0.0000 'International Tables Vol C Tables 4.2.6.8 and 6.1.1.4'
N N 0.0061 0.0033 'International Tables Vol C Tables 4.2.6.8 and 6.1.1.4'
O O 0.0106 0.0060 'International Tables Vol C Tables 4.2.6.8 and 6.1.1.4'
P P 0.1023 0.0942 'International Tables Vol C Tables 4.2.6.8 and 6.1.1.4'
Cl Cl 0.1484 0.1585 'International Tables Vol C Tables 4.2.6.8 and 6.1.1.4'
Re Re -1.0185 7.2310 'International Tables Vol C Tables 4.2.6.8 and 6.1.1.4'

loop_
_geom_angle_atom_site_label_1
_geom_angle_atom_site_label_2
_geom_angle_atom_site_label_3
_geom_angle
_geom_angle_site_symmetry_1
_geom_angle_site_symmetry_3
_geom_angle_publ_flag
O1 Re N1 106.7(5) . . yes
O1 Re O2 164.1(4) . . yes
N1 Re O2 86.7(4) . . yes
O1 Re Cl 100.0(3) . . yes
N1 Re Cl 86.6(3) . . yes
O2 Re Cl 89.1(3) . . yes
O1 Re P1 93.5(3) . . yes
N1 Re P1 79.0(3) . . yes
O2 Re P1 80.4(3) . . yes
Cl Re P1 162.61(14) . . yes
O1 Re P2 90.0(3) . . yes
N1 Re P2 163.3(3) . . yes
O2 Re P2 76.7(3) . . yes
Cl Re P2 90.62(14) . . yes
P1 Re P2 100.29(13) . . yes
C1 P1 C1B 108.9(7) . . ?
C1 P1 C1A 102.9(7) . . ?
C1B P1 C1A 106.4(7) . . ?
C1 P1 Re 100.2(5) . . yes
C1B P1 Re 117.0(5) . . ?
C1A P1 Re 119.9(5) . . ?
C7 P2 C1D 108.5(6) . . ?
C7 P2 C1C 108.1(7) . . ?
C1D P2 C1C 103.6(7) . . ?
C7 P2 Re 100.2(5) . . yes
C1D P2 Re 117.6(5) . . ?
C1C P2 Re 118.3(5) . . ?
C12 O2 Re 128.6(8) . . yes
C6 N1 Re 128.1(10) . . yes
C2 C1 C6 119.6(13) . . ?
C2 C1 P1 126.5(12) . . ?
C6 C1 P1 113.6(10) . . ?
C1 C2 C3 122.9(15) . . ?
C4 C3 C2 116.7(15) . . ?
C5 C4 C3 123.1(16) . . ?
C4 C5 C6 119.7(15) . . ?
N1 C6 C5 123.4(14) . . ?
N1 C6 C1 118.5(13) . . ?
C5 C6 C1 117.8(14) . . ?
C12 C7 C8 120.4(14) . . ?
C12 C7 P2 114.3(11) . . ?
C8 C7 P2 125.3(11) . . ?
C9 C8 C7 119.3(15) . . ?
C10 C9 C8 118.8(17) . . ?
C9 C10 C11 122.3(15) . . ?
C10 C11 C12 119.3(14) . . ?
O2 C12 C11 120.8(13) . . ?
O2 C12 C7 119.3(13) . . ?
C11 C12 C7 119.8(14) . . ?
C6A C1A C2A 118.5(14) . . ?
C6A C1A P1 120.3(11) . . ?
C2A C1A P1 121.1(12) . . ?
C3A C2A C1A 119.6(17) . . ?
C4A C3A C2A 122.2(20) . . ?
C5A C4A C3A 119.3(19) . . ?
C4A C5A C6A 121.2(20) . . ?
C5A C6A C1A 119.1(17) . . ?
C6B C1B C2B 119.0(14) . . ?
C6B C1B P1 121.4(11) . . ?
C2B C1B P1 119.4(11) . . ?
C1B C2B C3B 120.1(15) . . ?
C4B C3B C2B 119.6(17) . . ?
C5B C4B C3B 121.9(18) . . ?
C4B C5B C6B 120.5(17) . . ?
C1B C6B C5B 118.9(15) . . ?
C6C C1C C2C 121.6(15) . . ?
C6C C1C P2 119.4(12) . . ?
C2C C1C P2 119.1(12) . . ?
C3C C2C C1C 120.3(16) . . ?
C2C C3C C4C 120.8(17) . . ?
C3C C4C C5C 119.8(18) . . ?
C4C C5C C6C 118.6(18) . . ?
C1C C6C C5C 118.9(16) . . ?
C6D C1D C2D 119.5(15) . . ?
C6D C1D P2 120.8(12) . . ?
C2D C1D P2 119.6(12) . . ?
C1D C2D C3D 114.3(16) . . ?
C4D C3D C2D 125.1(22) . . ?
C3D C4D C5D 120.7(22) . . ?
C4D C5D C6D 117.3(18) . . ?
C1D C6D C5D 122.7(16) . . ?

loop_
_geom_bond_atom_site_label_1
_geom_bond_atom_site_label_2
_geom_bond_distance
_geom_bond_site_symmetry_2
_geom_bond_publ_flag
Re O1 1.695(10) . yes
Re N1 1.989(11) . yes
Re O2 2.037(10) . yes
Re Cl 2.401(4) . yes
Re P1 2.438(3) . yes
Re P2 2.485(4) . yes
P1 C1 1.799(14) . yes
P1 C1B 1.822(14) . ?
P1 C1A 1.825(15) . ?
P2 C7 1.807(14) . yes
P2 C1D 1.817(14) . ?
P2 C1C 1.845(15) . ?
O2 C12 1.34(2) . yes
N1 C6 1.35(2) . yes
C1 C2 1.34(2) . ?
C1 C6 1.43(2) . ?
C2 C3 1.37(2) . ?
C3 C4 1.40(2) . ?
C4 C5 1.34(2) . ?
C5 C6 1.40(2) . ?
C7 C12 1.39(2) . ?
C7 C8 1.40(2) . ?
C8 C9 1.41(2) . ?
C9 C10 1.37(2) . ?
C10 C11 1.38(2) . ?
C11 C12 1.39(2) . ?
C1A C6A 1.42(2) . ?
C1A C2A 1.39(2) . ?
C2A C3A 1.37(2) . ?
C3A C4A 1.36(3) . ?
C4A C5A 1.36(3) . ?
C5A C6A 1.38(2) . ?
C1B C6B 1.38(2) . ?
C1B C2B 1.40(2) . ?
C2B C3B 1.41(2) . ?
C3B C4B 1.33(2) . ?
C4B C5B 1.36(3) . ?
C5B C6B 1.41(2) . ?
C1C C6C 1.35(2) . ?
C1C C2C 1.38(2) . ?
C2C C3C 1.37(2) . ?
C3C C4C 1.39(2) . ?
C4C C5C 1.39(2) . ?
C5C C6C 1.47(3) . ?
C1D C6D 1.35(2) . ?
C1D C2D 1.43(2) . ?
C2D C3D 1.41(3) . ?
C3D C4D 1.30(3) . ?
C4D C5D 1.38(3) . ?
C5D C6D 1.40(2) . ?
